data_1101116
loop_
_publ_author_name
'Body, M.'
'Silly, G.'
'Legein, C.'
'Buzar\'e, J.-Y.'
'Calvayrac, F.'
'Blaha, P.'

_publ_section_title
;
Structural investigations of \b-CaAlF5 by coupling powder XRD, NMR, EPR
and spectroscopic parameter calculations
;
_journal_issue 12
_journal_name_full 'Journal of Solid State Chemistry'
_journal_page_first 3655
_journal_page_last 3643
_journal_paper_doi 10.1016/j.jssc.2005.09.021
_journal_volume 178
_journal_year 2005
_chemical_compound_source Synthetic
_chemical_formula_structural CaAlF5
_chemical_formula_sum 'Al Ca F5'
_chemical_formula_weight 162.051
_chemical_name_common 'Calcium Pentafluoroaluminate'
_space_group_IT_number 14
_symmetry_cell_setting monoclinic
_symmetry_space_group_name_Hall '-P 2ybc'
_symmetry_space_group_name_H-M 'P 1 21/c 1'
_cell_angle_alpha 90.000
_cell_angle_beta 109.911(1)
_cell_angle_gamma 90.000
_cell_formula_units_Z 4
_cell_length_a 5.3361(1)
_cell_length_b 9.8298(2)
_cell_length_c 7.3271(1)
_cell_volume 361.4(1)
_database_code_amcsd 0018520
_exptl_crystal_density_diffrn 2.979
_cod_original_sg_symbol_Hall -P_2ybc
_cod_original_sg_symbol_H-M 'P 21/c'
_cod_original_formula_sum 'Ca Al F5'
_cod_database_code 1101116
_amcsd_formula_title CaAlF5

loop_
_symmetry_equiv_pos_site_id
_space_group_symop_operation_xyz
1 'x, y, z'
2 '-x, 0.500+y, 0.500-z'
3 '-x, -y, -z'
4 'x, 0.500-y, 0.500+z'

loop_
_atom_site_label
_atom_site_type_symbol
_atom_site_fract_x
_atom_site_fract_y
_atom_site_fract_z
_atom_site_occupancy
_atom_site_Wyckoff_symbol
_atom_site_U_iso_or_equiv
Ca1 Ca 0.4717(4) 0.4818(2) 0.2460(4) 1.000 4e 2.9(1)
Al1 Al 0.0985(5) 0.2502(4) -0.1001(6) 1.000 4e 2.1(1)
F1 F 0.1081(8) 0.6104(5) 0.1751(8) 1.000 4e 3.4(1)
F2 F 0.8468(9) 0.3632(4) 0.3541(8) 1.000 4e 2.3(1)
F3 F 0.6273(8) 0.6277(4) 0.0603(8) 1.000 4e 3.7(2)
F4 F 0.1473(6) 0.2812(4) 0.1574(9) 1.000 4e 2.7(1)
F5 F 0.3368(8) 0.1207(4) 0.9849(9) 1.000 4e 3.0(1)

loop_
_cod_related_entry_id
_cod_related_entry_database
_cod_related_entry_code
1 AMCSD 0018520
